data_7247661
loop_
_publ_author_name
'George, Tanner'
'Brosseau, Christa L.'
'Masuda, Jason D.'

_publ_section_title
;
 Electrochemical and X-ray structural evidence of multiple molybdenum
 precursor candidates from a reported non-aqueous electrodeposition of
 molybdenum disulfide
;
_journal_issue 46
_journal_name_full 'RSC Advances'
_journal_page_first 32199
_journal_page_last 32216
_journal_paper_doi 10.1039/D3RA04605B
_journal_volume 13
_journal_year 2023
_chemical_formula_moiety 'Mo6 O19, 2(C9 H20 N)'
_chemical_formula_sum 'C18 H40 Mo6 N2 O19'
_chemical_formula_weight 1164.16
_space_group_crystal_system monoclinic
_space_group_IT_number 14
_space_group_name_Hall '-P 2yn'
_space_group_name_H-M_alt 'P 1 21/n 1'
_atom_sites_solution_hydrogens geom
_atom_sites_solution_primary dual
_audit_creation_date 2023-09-10
_audit_creation_method
;
Olex2 1.5
(compiled 2023.08.24 svn.re1ec1418 for OlexSys, GUI svn.r6817)
;
_audit_update_record
;
2023-10-01 deposited with the CCDC.	2023-10-06 downloaded from the CCDC.
;
_cell_angle_alpha 90
_cell_angle_beta 101.838(3)
_cell_angle_gamma 90
_cell_formula_units_Z 2
_cell_length_a 9.4347(8)
_cell_length_b 16.0288(12)
_cell_length_c 10.9136(9)
_cell_measurement_reflns_used 9194
_cell_measurement_temperature 125.0
_cell_measurement_theta_max 33.18
_cell_measurement_theta_min 2.29
_cell_volume 1615.3(2)
_computing_cell_refinement 'SAINT V8.40B (Bruker AXS Inc., 2016)'
_computing_data_collection 'APEX4 (Bruker AXS Inc., 2021)'
_computing_data_reduction 'SAINT V8.40B (Bruker AXS Inc., 2016)'
_computing_molecular_graphics 'Olex2 1.5 (Dolomanov et al., 2009)'
_computing_publication_material 'Olex2 1.5 (Dolomanov et al., 2009)'
_computing_structure_refinement 'SHELXL 2018/3 (Sheldrick, 2015)'
_computing_structure_solution 'SHELXT 2018/2 (Sheldrick, 2018)'
_diffrn_ambient_temperature 125.00
_diffrn_detector '100 \\times 140 mm^2^ CMOS sensor'
_diffrn_detector_area_resol_mean 7.3910
_diffrn_detector_type 'Bruker PHOTON III'
_diffrn_measured_fraction_theta_full 1.000
_diffrn_measured_fraction_theta_max 0.996
_diffrn_measurement_device '\k--geometry diffractometer'
_diffrn_measurement_device_type 'Bruker D8 VENTURE'
_diffrn_measurement_method '\f and \w scans'
_diffrn_radiation_monochromator 'multilayer mirror'
_diffrn_radiation_type MoK\a
_diffrn_radiation_wavelength 0.71073
_diffrn_reflns_av_R_equivalents 0.0377
_diffrn_reflns_av_unetI/netI 0.0201
_diffrn_reflns_Laue_measured_fraction_full 1.000
_diffrn_reflns_Laue_measured_fraction_max 0.996
_diffrn_reflns_limit_h_max 14
_diffrn_reflns_limit_h_min -14
_diffrn_reflns_limit_k_max 24
_diffrn_reflns_limit_k_min -23
_diffrn_reflns_limit_l_max 16
_diffrn_reflns_limit_l_min -16
_diffrn_reflns_number 55716
_diffrn_reflns_point_group_measured_fraction_full 1.000
_diffrn_reflns_point_group_measured_fraction_max 0.996
_diffrn_reflns_theta_full 25.242
_diffrn_reflns_theta_max 33.259
_diffrn_reflns_theta_min 2.291
_diffrn_source 'microfocus sealed tube'
_diffrn_source_type 'Incoatec I\mS 3.0'
_exptl_absorpt_coefficient_mu 2.339
_exptl_absorpt_correction_T_max 0.7465
_exptl_absorpt_correction_T_min 0.5705
_exptl_absorpt_correction_type multi-scan
_exptl_absorpt_process_details
'SADABS-2016/2 (Bruker,2016/2) was used for absorption correction. wR2(int) was 0.0832 before and 0.0581 after correction. The Ratio of minimum to maximum transmission is 0.7642. The \l/2 correction factor is Not present.'
_exptl_crystal_colour yellow
_exptl_crystal_colour_primary yellow
_exptl_crystal_density_diffrn 2.393
_exptl_crystal_description Prism
_exptl_crystal_F_000 1132
_exptl_crystal_size_max 0.19
_exptl_crystal_size_mid 0.14
_exptl_crystal_size_min 0.07
_refine_diff_density_max 0.772
_refine_diff_density_min -1.142
_refine_diff_density_rms 0.145
_refine_ls_extinction_method none
_refine_ls_goodness_of_fit_ref 1.210
_refine_ls_hydrogen_treatment constr
_refine_ls_matrix_type full
_refine_ls_number_parameters 255
_refine_ls_number_reflns 6194
_refine_ls_number_restraints 55
_refine_ls_restrained_S_all 1.211
_refine_ls_R_factor_all 0.0394
_refine_ls_R_factor_gt 0.0332
_refine_ls_shift/su_max 0.001
_refine_ls_shift/su_mean 0.000
_refine_ls_structure_factor_coef Fsqd
_refine_ls_weighting_details 'w=1/[\s^2^(Fo^2^)+6.6219P] where P=(Fo^2^+2Fc^2^)/3'
_refine_ls_weighting_scheme calc
_refine_ls_wR_factor_gt 0.0704
_refine_ls_wR_factor_ref 0.0731
_reflns_Friedel_coverage 0.000
_reflns_number_gt 5542
_reflns_number_total 6194
_reflns_threshold_expression 'I > 2\s(I)'
_cod_data_source_file d3ra04605b2.cif
_cod_data_source_block mo_2020_09_16_jdm_tg187wash2_0_a
_cod_database_code 7247661
_shelx_shelxl_version_number 2018/3
_shelx_space_group_comment
;
The symmetry employed for this shelxl refinement is uniquely defined
by the following loop, which should always be used as a source of
symmetry information in preference to the above space-group names.
They are only intended as comments.
;
_shelx_estimated_absorpt_t_max 0.853
_shelx_estimated_absorpt_t_min 0.665
_olex2_refinement_description
;
1. Fixed Uiso
 At 1.2 times of:
  All C(H,H) groups, All C(H,H,H,H) groups
 At 1.5 times of:
  All C(H,H,H) groups
2. Restrained distances
 N1A-C1A \\sim N1B-C1B
 with sigma of 0.02
 N1A-C2A \\sim N1B-C2B
 with sigma of 0.02
 N1A-C5 \\sim N1B-C5
 with sigma of 0.02
 N1A-C9 \\sim N1B-C9
 with sigma of 0.02
 C2A-C3A \\sim C2B-C3B
 with sigma of 0.02
 C3A-C4A \\sim C3B-C4B
 with sigma of 0.02
 N1A-C3A \\sim N1B-C3B
 with sigma of 0.04
 C1A-C2A \\sim C1B-C2B
 with sigma of 0.04
 C1A-C5 \\sim C1B-C5
 with sigma of 0.04
 C1A-C9 \\sim C1B-C9
 with sigma of 0.04
 C2A-C4A \\sim C2B-C4B
 with sigma of 0.04
 C2A-C5 \\sim C2B-C5
 with sigma of 0.04
 C2A-C9 \\sim C2B-C9
 with sigma of 0.04
3. Rigid body (RIGU) restrains
 N1A, C1A, C2A, C3A, C4A
 with sigma for 1-2 distances of 0.004 and sigma for 1-3 distances of 0.004
 N1B, C1B, C2B, C3B, C4B
 with sigma for 1-2 distances of 0.004 and sigma for 1-3 distances of 0.004
4. Others
 Sof(H5BC)=Sof(H5BD)=Sof(H9BC)=Sof(H9BD)=Sof(C1B)=Sof(H1AA)=Sof(H1AB)=
 Sof(H1AC)=Sof(N1B)=Sof(C2B)=Sof(H2AA)=Sof(H2AB)=Sof(C3B)=Sof(H3AA)=Sof(H3AB)=
 Sof(C4B)=Sof(H4AA)=Sof(H4AB)=Sof(H4AC)=1-FVAR(1)
 Sof(N1A)=Sof(C1A)=Sof(H1A)=Sof(H1B)=Sof(H1C)=Sof(C2A)=Sof(H2A)=Sof(H2B)=
 Sof(C3A)=Sof(H3A)=Sof(H3B)=Sof(C4A)=Sof(H4A)=Sof(H4B)=Sof(H4C)=Sof(H5AA)=
 Sof(H5AB)=Sof(H9AA)=Sof(H9AB)=FVAR(1)
5.a Secondary CH2 refined with riding coordinates:
 C2A(H2A,H2B), C3A(H3A,H3B), C5(H5AA,H5AB), C5(H5BC,H5BD), C6(H6A,H6B), C7(H7A,
 H7B), C8(H8A,H8B), C9(H9AA,H9AB), C9(H9BC,H9BD), C2B(H2AA,H2AB), C3B(H3AA,H3AB)
5.b Idealised Me refined as rotating group:
 C1A(H1A,H1B,H1C), C4A(H4A,H4B,H4C), C1B(H1AA,H1AB,H1AC), C4B(H4AA,H4AB,H4AC)
;
_olex2_submission_special_instructions 'No special instructions were received'

loop_
_space_group_symop_operation_xyz
'x, y, z'
'-x+1/2, y+1/2, -z+1/2'
'-x, -y, -z'
'x-1/2, -y-1/2, z-1/2'

loop_
_atom_site_label
_atom_site_type_symbol
_atom_site_fract_x
_atom_site_fract_y
_atom_site_fract_z
_atom_site_U_iso_or_equiv
_atom_site_adp_type
_atom_site_occupancy
_atom_site_site_symmetry_order
_atom_site_calc_flag
_atom_site_refinement_flags_posn
_atom_site_refinement_flags_adp
_atom_site_refinement_flags_occupancy
_atom_site_disorder_assembly
_atom_site_disorder_group
Mo1 Mo 0.66220(3) 0.47445(2) 0.37248(2) 0.01945(5) Uani 1 1 d . . . . .
Mo2 Mo 0.47257(3) 0.63610(2) 0.42587(3) 0.01997(6) Uani 1 1 d . . . . .
Mo3 Mo 0.69015(3) 0.54212(2) 0.65850(2) 0.02008(5) Uani 1 1 d . . . . .
O1 O 0.500000 0.500000 0.500000 0.0175(5) Uani 1 2 d S . P . .
O2 O 0.6246(2) 0.58753(14) 0.3444(2) 0.0235(4) Uani 1 1 d . . . . .
O3 O 0.6366(2) 0.64229(13) 0.5709(2) 0.0233(4) Uani 1 1 d . . . . .
O4 O 0.7866(2) 0.50483(14) 0.5340(2) 0.0215(4) Uani 1 1 d . . . . .
O5 O 0.4850(2) 0.44379(15) 0.2702(2) 0.0232(4) Uani 1 1 d . . . . .
O6 O 0.3378(2) 0.57731(14) 0.3065(2) 0.0217(4) Uani 1 1 d . . . . .
O7 O 0.3499(2) 0.63453(14) 0.5398(2) 0.0226(4) Uani 1 1 d . . . . .
O8 O 0.8229(3) 0.57082(16) 0.7787(2) 0.0294(5) Uani 1 1 d . . . . .
O9 O 0.7852(3) 0.45087(16) 0.2853(2) 0.0272(5) Uani 1 1 d . . . . .
O10 O 0.4618(3) 0.73414(15) 0.3695(3) 0.0307(5) Uani 1 1 d . . . . .
N1 N 0.9841(4) 0.7356(3) 0.4059(5) 0.0218(9) Uani 0.834(8) 1 d D . P A 1
C1 C 0.9849(5) 0.6711(3) 0.5044(5) 0.0273(9) Uani 0.834(8) 1 d D . P A 1
H1A H 0.907070 0.630793 0.475621 0.041 Uiso 0.834(8) 1 calc R U P A 1
H1B H 0.969932 0.697923 0.581387 0.041 Uiso 0.834(8) 1 calc R U P A 1
H1C H 1.078366 0.642080 0.520879 0.041 Uiso 0.834(8) 1 calc R U P A 1
C2 C 1.0295(4) 0.6984(2) 0.2916(4) 0.0229(8) Uani 0.834(8) 1 d D . P A 1
H2A H 1.017003 0.741331 0.224975 0.028 Uiso 0.834(8) 1 calc R U P A 1
H2B H 1.133863 0.684443 0.314029 0.028 Uiso 0.834(8) 1 calc R U P A 1
C3 C 0.9464(4) 0.6210(3) 0.2396(4) 0.0272(9) Uani 0.834(8) 1 d D . P A 1
H3A H 0.841168 0.630897 0.230217 0.033 Uiso 0.834(8) 1 calc R U P A 1
H3B H 0.973896 0.573732 0.297979 0.033 Uiso 0.834(8) 1 calc R U P A 1
C4 C 0.9814(17) 0.6000(6) 0.1119(8) 0.0330(16) Uani 0.834(8) 1 d D . P A 1
H4A H 0.953370 0.646822 0.054346 0.049 Uiso 0.834(8) 1 calc R U P A 1
H4B H 0.927678 0.549951 0.077862 0.049 Uiso 0.834(8) 1 calc R U P A 1
H4C H 1.085552 0.589662 0.121908 0.049 Uiso 0.834(8) 1 calc R U P A 1
C5 C 0.8344(3) 0.7746(2) 0.3689(4) 0.0276(6) Uani 1 1 d D . . . .
H5AA H 0.761801 0.729580 0.347463 0.033 Uiso 0.834(8) 1 calc R U P A 1
H5AB H 0.830760 0.808948 0.292911 0.033 Uiso 0.834(8) 1 calc R U P A 1
H5BC H 0.759161 0.731930 0.340115 0.033 Uiso 0.166(8) 1 calc R U P A 2
H5BD H 0.846426 0.808944 0.296308 0.033 Uiso 0.166(8) 1 calc R U P A 2
C6 C 0.7932(4) 0.8290(2) 0.4704(4) 0.0304(7) Uani 1 1 d . . . . .
H6A H 0.785284 0.793945 0.543432 0.036 Uiso 1 1 calc R U . . .
H6B H 0.697724 0.855069 0.438334 0.036 Uiso 1 1 calc R U . . .
C7 C 0.9065(4) 0.8967(2) 0.5109(3) 0.0305(7) Uani 1 1 d . . . . .
H7A H 0.907373 0.935220 0.440188 0.037 Uiso 1 1 calc R U . . .
H7B H 0.881549 0.929280 0.580613 0.037 Uiso 1 1 calc R U . . .
C8 C 1.0553(4) 0.8579(2) 0.5529(4) 0.0350(8) Uani 1 1 d . . . . .
H8A H 1.128572 0.902716 0.573369 0.042 Uiso 1 1 calc R U . . .
H8B H 1.057230 0.824697 0.629683 0.042 Uiso 1 1 calc R U . . .
C9 C 1.0939(3) 0.8024(2) 0.4528(3) 0.0258(6) Uani 1 1 d D . . . .
H9AA H 1.106061 0.837568 0.381130 0.031 Uiso 0.834(8) 1 calc R U P A 1
H9AB H 1.188260 0.775408 0.486594 0.031 Uiso 0.834(8) 1 calc R U P A 1
H9BC H 1.091555 0.834311 0.374776 0.031 Uiso 0.166(8) 1 calc R U P A 2
H9BD H 1.192072 0.778610 0.480987 0.031 Uiso 0.166(8) 1 calc R U P A 2
C1A C 0.988(3) 0.6873(14) 0.553(2) 0.036(5) Uani 0.166(8) 1 d D . P A 2
H1AA H 0.967304 0.726122 0.616021 0.054 Uiso 0.166(8) 1 calc R U P A 2
H1AB H 1.085243 0.663979 0.580241 0.054 Uiso 0.166(8) 1 calc R U P A 2
H1AC H 0.916554 0.642077 0.540523 0.054 Uiso 0.166(8) 1 calc R U P A 2
N1A N 0.9798(17) 0.7330(10) 0.4311(18) 0.031(6) Uani 0.166(8) 1 d D . P A 2
C2A C 0.9963(18) 0.6636(10) 0.3382(15) 0.022(4) Uani 0.166(8) 1 d D . P A 2
H2AA H 1.091923 0.636779 0.366577 0.027 Uiso 0.166(8) 1 calc R U P A 2
H2AB H 0.921307 0.620755 0.340303 0.027 Uiso 0.166(8) 1 calc R U P A 2
C3A C 0.984(3) 0.6918(13) 0.2048(17) 0.037(5) Uani 0.166(8) 1 d D . P A 2
H3AA H 1.069881 0.725271 0.196872 0.044 Uiso 0.166(8) 1 calc R U P A 2
H3AB H 0.896484 0.726604 0.178325 0.044 Uiso 0.166(8) 1 calc R U P A 2
C4A C 0.974(8) 0.613(3) 0.122(4) 0.035(9) Uani 0.166(8) 1 d D . P A 2
H4AA H 0.931536 0.627472 0.035521 0.052 Uiso 0.166(8) 1 calc R U P A 2
H4AB H 0.913614 0.571215 0.152533 0.052 Uiso 0.166(8) 1 calc R U P A 2
H4AC H 1.071602 0.590104 0.127036 0.052 Uiso 0.166(8) 1 calc R U P A 2

loop_
_atom_site_aniso_label
_atom_site_aniso_U_11
_atom_site_aniso_U_22
_atom_site_aniso_U_33
_atom_site_aniso_U_23
_atom_site_aniso_U_13
_atom_site_aniso_U_12
Mo1 0.01859(11) 0.02014(11) 0.02111(11) -0.00106(8) 0.00750(8) 0.00058(8)
Mo2 0.02035(11) 0.01552(10) 0.02470(12) 0.00182(8) 0.00618(9) 0.00033(8)
Mo3 0.01802(10) 0.02144(11) 0.02024(11) -0.00251(9) 0.00264(8) -0.00142(8)
O1 0.0172(12) 0.0167(12) 0.0193(13) 0.0000(10) 0.0054(10) 0.0000(10)
O2 0.0244(10) 0.0211(10) 0.0271(11) 0.0035(8) 0.0101(8) -0.0006(8)
O3 0.0219(10) 0.0171(9) 0.0302(11) -0.0034(8) 0.0037(8) -0.0024(8)
O4 0.0169(9) 0.0236(10) 0.0246(10) -0.0016(8) 0.0053(8) -0.0004(8)
O5 0.0206(10) 0.0298(11) 0.0196(10) -0.0068(8) 0.0053(8) -0.0011(8)
O6 0.0222(10) 0.0223(10) 0.0197(10) 0.0020(8) 0.0020(8) 0.0010(8)
O7 0.0224(10) 0.0187(9) 0.0280(11) -0.0011(8) 0.0085(8) 0.0029(8)
O8 0.0252(11) 0.0333(13) 0.0270(12) -0.0055(10) -0.0009(9) -0.0031(9)
O9 0.0246(11) 0.0302(12) 0.0299(12) -0.0028(9) 0.0126(9) -0.0007(9)
O10 0.0310(12) 0.0190(10) 0.0417(14) 0.0069(10) 0.0064(10) 0.0006(9)
N1 0.017(2) 0.0218(19) 0.0267(18) 0.0008(13) 0.0037(13) -0.0008(14)
C1 0.029(2) 0.0218(19) 0.033(2) 0.0068(17) 0.0114(19) 0.0029(16)
C2 0.0180(15) 0.0246(17) 0.0281(19) 0.0012(14) 0.0091(13) -0.0003(12)
C3 0.0249(17) 0.0269(18) 0.032(2) -0.0028(15) 0.0098(15) -0.0026(14)
C4 0.035(4) 0.039(4) 0.027(3) -0.003(2) 0.012(2) 0.008(3)
C5 0.0177(12) 0.0247(14) 0.0396(18) -0.0034(13) 0.0040(12) 0.0017(11)
C6 0.0282(15) 0.0300(16) 0.0371(18) 0.0024(14) 0.0162(14) 0.0022(13)
C7 0.0421(19) 0.0273(16) 0.0232(15) -0.0053(12) 0.0090(13) 0.0011(14)
C8 0.0391(19) 0.0304(17) 0.0309(18) -0.0046(14) -0.0038(14) -0.0038(15)
C9 0.0194(13) 0.0288(15) 0.0287(15) 0.0041(12) 0.0036(11) -0.0050(11)
C1A 0.042(13) 0.024(10) 0.044(11) -0.015(9) 0.015(11) -0.003(9)
N1A 0.018(11) 0.037(12) 0.041(10) -0.016(8) 0.012(9) 0.002(9)
C2A 0.015(7) 0.018(7) 0.034(7) 0.000(5) 0.006(6) -0.004(6)
C3A 0.046(13) 0.030(10) 0.034(8) 0.001(7) 0.005(8) 0.006(9)
C4A 0.018(13) 0.041(16) 0.043(14) -0.012(12) 0.001(13) 0.005(12)

loop_
_atom_type_symbol
_atom_type_description
_atom_type_scat_dispersion_real
_atom_type_scat_dispersion_imag
_atom_type_scat_source
C C 0.0033 0.0016 'International Tables Vol C Tables 4.2.6.8 and 6.1.1.4'
H H 0.0000 0.0000 'International Tables Vol C Tables 4.2.6.8 and 6.1.1.4'
Mo Mo -1.6832 0.6857 'International Tables Vol C Tables 4.2.6.8 and 6.1.1.4'
N N 0.0061 0.0033 'International Tables Vol C Tables 4.2.6.8 and 6.1.1.4'
O O 0.0106 0.0060 'International Tables Vol C Tables 4.2.6.8 and 6.1.1.4'

loop_
_geom_angle_atom_site_label_1
_geom_angle_atom_site_label_2
_geom_angle_atom_site_label_3
_geom_angle
_geom_angle_site_symmetry_1
_geom_angle_site_symmetry_3
_geom_angle_publ_flag
O2 Mo1 O1 78.37(7) . . ?
O2 Mo1 O4 87.99(10) . . ?
O2 Mo1 O5 92.33(10) . . ?
O2 Mo1 O7 154.05(9) . 3_666 ?
O4 Mo1 O1 76.30(6) . . ?
O4 Mo1 O7 82.52(9) . 3_666 ?
O5 Mo1 O1 77.58(7) . . ?
O5 Mo1 O4 153.26(9) . . ?
O5 Mo1 O7 85.70(10) . 3_666 ?
O7 Mo1 O1 75.94(6) 3_666 . ?
O9 Mo1 O1 176.41(9) . . ?
O9 Mo1 O2 104.81(11) . . ?
O9 Mo1 O4 101.97(11) . . ?
O9 Mo1 O5 103.77(11) . . ?
O9 Mo1 O7 100.78(11) . 3_666 ?
O2 Mo2 O1 75.50(6) . . ?
O3 Mo2 O1 75.83(6) . . ?
O3 Mo2 O2 81.94(10) . . ?
O6 Mo2 O1 77.38(7) . . ?
O6 Mo2 O2 86.62(10) . . ?
O6 Mo2 O3 152.74(9) . . ?
O7 Mo2 O1 78.18(7) . . ?
O7 Mo2 O2 153.33(9) . . ?
O7 Mo2 O3 87.60(10) . . ?
O7 Mo2 O6 91.80(10) . . ?
O10 Mo2 O1 176.71(9) . . ?
O10 Mo2 O2 101.35(11) . . ?
O10 Mo2 O3 102.97(11) . . ?
O10 Mo2 O6 103.51(11) . . ?
O10 Mo2 O7 104.90(12) . . ?
O3 Mo3 O1 77.53(7) . . ?
O3 Mo3 O5 86.78(10) . 3_666 ?
O3 Mo3 O6 152.79(9) . 3_666 ?
O4 Mo3 O1 77.52(7) . . ?
O4 Mo3 O3 91.33(10) . . ?
O4 Mo3 O5 152.52(9) . 3_666 ?
O4 Mo3 O6 86.31(10) . 3_666 ?
O5 Mo3 O1 75.31(6) 3_666 . ?
O5 Mo3 O6 83.07(10) 3_666 3_666 ?
O6 Mo3 O1 75.50(6) 3_666 . ?
O8 Mo3 O1 177.03(9) . . ?
O8 Mo3 O3 104.00(11) . . ?
O8 Mo3 O4 104.90(11) . . ?
O8 Mo3 O5 102.15(11) . 3_666 ?
O8 Mo3 O6 102.79(11) . 3_666 ?
Mo1 O1 Mo1 180.0 . 3_666 ?
Mo1 O1 Mo2 89.824(10) . . ?
Mo1 O1 Mo2 90.176(10) 3_666 . ?
Mo1 O1 Mo2 90.176(10) . 3_666 ?
Mo1 O1 Mo2 89.825(10) 3_666 3_666 ?
Mo1 O1 Mo3 90.329(11) 3_666 . ?
Mo1 O1 Mo3 89.672(11) . . ?
Mo1 O1 Mo3 90.328(12) . 3_666 ?
Mo1 O1 Mo3 89.671(11) 3_666 3_666 ?
Mo2 O1 Mo2 179.999(13) . 3_666 ?
Mo3 O1 Mo2 90.012(10) 3_666 3_666 ?
Mo3 O1 Mo2 89.987(10) 3_666 . ?
Mo3 O1 Mo2 90.014(10) . . ?
Mo3 O1 Mo2 89.987(10) . 3_666 ?
Mo3 O1 Mo3 180.0 3_666 . ?
Mo1 O2 Mo2 115.95(11) . . ?
Mo3 O3 Mo2 116.62(11) . . ?
Mo3 O4 Mo1 115.95(11) . . ?
Mo1 O5 Mo3 116.76(11) . 3_666 ?
Mo2 O6 Mo3 116.71(11) . 3_666 ?
Mo2 O7 Mo1 115.71(11) . 3_666 ?
C1 N1 C2 111.0(4) . . ?
C1 N1 C5 110.2(4) . . ?
C1 N1 C9 110.3(4) . . ?
C5 N1 C2 110.2(3) . . ?
C9 N1 C2 105.5(3) . . ?
C9 N1 C5 109.5(3) . . ?
N1 C1 H1A 109.5 . . ?
N1 C1 H1B 109.5 . . ?
N1 C1 H1C 109.5 . . ?
H1A C1 H1B 109.5 . . ?
H1A C1 H1C 109.5 . . ?
H1B C1 H1C 109.5 . . ?
N1 C2 H2A 108.6 . . ?
N1 C2 H2B 108.6 . . ?
H2A C2 H2B 107.6 . . ?
C3 C2 N1 114.6(3) . . ?
C3 C2 H2A 108.6 . . ?
C3 C2 H2B 108.6 . . ?
C2 C3 H3A 109.8 . . ?
C2 C3 H3B 109.8 . . ?
C2 C3 C4 109.2(6) . . ?
H3A C3 H3B 108.3 . . ?
C4 C3 H3A 109.8 . . ?
C4 C3 H3B 109.8 . . ?
C3 C4 H4A 109.5 . . ?
C3 C4 H4B 109.5 . . ?
C3 C4 H4C 109.5 . . ?
H4A C4 H4B 109.5 . . ?
H4A C4 H4C 109.5 . . ?
H4B C4 H4C 109.5 . . ?
N1 C5 H5AA 108.8 . . ?
N1 C5 H5AB 108.8 . . ?
N1 C5 C6 113.8(3) . . ?
H5AA C5 H5AB 107.7 . . ?
H5BC C5 H5BD 108.8 . . ?
C6 C5 H5AA 108.8 . . ?
C6 C5 H5AB 108.8 . . ?
C6 C5 H5BC 110.7 . . ?
C6 C5 H5BD 110.7 . . ?
N1A C5 H5BC 110.7 . . ?
N1A C5 H5BD 110.7 . . ?
N1A C5 C6 105.3(7) . . ?
C5 C6 H6A 109.5 . . ?
C5 C6 H6B 109.5 . . ?
C5 C6 C7 110.5(3) . . ?
H6A C6 H6B 108.1 . . ?
C7 C6 H6A 109.5 . . ?
C7 C6 H6B 109.5 . . ?
C6 C7 H7A 109.6 . . ?
C6 C7 H7B 109.6 . . ?
H7A C7 H7B 108.1 . . ?
C8 C7 C6 110.2(3) . . ?
C8 C7 H7A 109.6 . . ?
C8 C7 H7B 109.6 . . ?
C7 C8 H8A 109.3 . . ?
C7 C8 H8B 109.3 . . ?
H8A C8 H8B 108.0 . . ?
C9 C8 C7 111.6(3) . . ?
C9 C8 H8A 109.3 . . ?
C9 C8 H8B 109.3 . . ?
N1 C9 C8 114.4(3) . . ?
N1 C9 H9AA 108.7 . . ?
N1 C9 H9AB 108.7 . . ?
C8 C9 H9AA 108.7 . . ?
C8 C9 H9AB 108.7 . . ?
C8 C9 H9BC 110.6 . . ?
C8 C9 H9BD 110.6 . . ?
H9AA C9 H9AB 107.6 . . ?
H9BC C9 H9BD 108.7 . . ?
N1A C9 C8 105.9(8) . . ?
N1A C9 H9BC 110.6 . . ?
N1A C9 H9BD 110.6 . . ?
H1AA C1A H1AB 109.5 . . ?
H1AA C1A H1AC 109.5 . . ?
H1AB C1A H1AC 109.5 . . ?
N1A C1A H1AA 109.5 . . ?
N1A C1A H1AB 109.5 . . ?
N1A C1A H1AC 109.5 . . ?
C5 N1A C2A 102.9(11) . . ?
C9 N1A C5 106.6(10) . . ?
C9 N1A C2A 117.7(13) . . ?
C1A N1A C5 118.4(16) . . ?
C1A N1A C9 108.1(14) . . ?
C1A N1A C2A 103.7(14) . . ?
N1A C2A H2AA 108.5 . . ?
N1A C2A H2AB 108.5 . . ?
H2AA C2A H2AB 107.5 . . ?
C3A C2A N1A 115.1(14) . . ?
C3A C2A H2AA 108.5 . . ?
C3A C2A H2AB 108.5 . . ?
C2A C3A H3AA 110.2 . . ?
C2A C3A H3AB 110.2 . . ?
C2A C3A C4A 108(2) . . ?
H3AA C3A H3AB 108.5 . . ?
C4A C3A H3AA 110.2 . . ?
C4A C3A H3AB 110.2 . . ?
C3A C4A H4AA 109.5 . . ?
C3A C4A H4AB 109.5 . . ?
C3A C4A H4AC 109.5 . . ?
H4AA C4A H4AB 109.5 . . ?
H4AA C4A H4AC 109.5 . . ?
H4AB C4A H4AC 109.5 . . ?

loop_
_geom_bond_atom_site_label_1
_geom_bond_atom_site_label_2
_geom_bond_distance
_geom_bond_site_symmetry_2
_geom_bond_publ_flag
Mo1 O1 2.3065(3) . ?
Mo1 O2 1.860(2) . ?
Mo1 O4 1.968(2) . ?
Mo1 O5 1.875(2) . ?
Mo1 O7 2.006(2) 3_666 ?
Mo1 O9 1.687(2) . ?
Mo2 O1 2.3226(3) . ?
Mo2 O2 1.994(2) . ?
Mo2 O3 1.976(2) . ?
Mo2 O6 1.877(2) . ?
Mo2 O7 1.865(2) . ?
Mo2 O10 1.683(2) . ?
Mo3 O1 2.3223(3) . ?
Mo3 O3 1.884(2) . ?
Mo3 O4 1.881(2) . ?
Mo3 O5 1.979(2) 3_666 ?
Mo3 O6 1.980(2) 3_666 ?
Mo3 O8 1.681(2) . ?
N1 C1 1.490(6) . ?
N1 C2 1.522(6) . ?
N1 C5 1.521(5) . ?
N1 C9 1.505(5) . ?
C1 H1A 0.9800 . ?
C1 H1B 0.9800 . ?
C1 H1C 0.9800 . ?
C2 H2A 0.9900 . ?
C2 H2B 0.9900 . ?
C2 C3 1.514(5) . ?
C3 H3A 0.9900 . ?
C3 H3B 0.9900 . ?
C3 C4 1.534(8) . ?
C4 H4A 0.9800 . ?
C4 H4B 0.9800 . ?
C4 H4C 0.9800 . ?
C5 H5AA 0.9900 . ?
C5 H5AB 0.9900 . ?
C5 H5BC 0.9900 . ?
C5 H5BD 0.9900 . ?
C5 C6 1.521(5) . ?
C5 N1A 1.551(16) . ?
C6 H6A 0.9900 . ?
C6 H6B 0.9900 . ?
C6 C7 1.524(5) . ?
C7 H7A 0.9900 . ?
C7 H7B 0.9900 . ?
C7 C8 1.518(5) . ?
C8 H8A 0.9900 . ?
C8 H8B 0.9900 . ?
C8 C9 1.510(5) . ?
C9 H9AA 0.9900 . ?
C9 H9AB 0.9900 . ?
C9 H9BC 0.9900 . ?
C9 H9BD 0.9900 . ?
C9 N1A 1.533(16) . ?
C1A H1AA 0.9800 . ?
C1A H1AB 0.9800 . ?
C1A H1AC 0.9800 . ?
C1A N1A 1.502(17) . ?
N1A C2A 1.534(16) . ?
C2A H2AA 0.9900 . ?
C2A H2AB 0.9900 . ?
C2A C3A 1.505(17) . ?
C3A H3AA 0.9900 . ?
C3A H3AB 0.9900 . ?
C3A C4A 1.54(2) . ?
C4A H4AA 0.9800 . ?
C4A H4AB 0.9800 . ?
C4A H4AC 0.9800 . ?

loop_
_geom_torsion_atom_site_label_1
_geom_torsion_atom_site_label_2
_geom_torsion_atom_site_label_3
_geom_torsion_atom_site_label_4
_geom_torsion
_geom_torsion_site_symmetry_1
_geom_torsion_site_symmetry_2
_geom_torsion_site_symmetry_3
_geom_torsion_site_symmetry_4
_geom_torsion_publ_flag
O1 Mo1 O2 Mo2 -5.31(10) . . . . ?
O1 Mo1 O5 Mo3 1.26(10) . . . 3_666 ?
O1 Mo2 O6 Mo3 5.84(9) . . . 3_666 ?
O1 Mo2 O7 Mo1 -0.58(9) . . . 3_666 ?
O1 Mo3 O3 Mo2 0.86(10) . . . . ?
O1 Mo3 O4 Mo1 6.57(9) . . . . ?
O2 Mo1 O5 Mo3 -76.29(14) . . . 3_666 ?
O2 Mo2 O6 Mo3 81.72(13) . . . 3_666 ?
O2 Mo2 O7 Mo1 -9.9(3) . . . 3_666 ?
O3 Mo2 O6 Mo3 16.6(3) . . . 3_666 ?
O3 Mo2 O7 Mo1 -76.61(12) . . . 3_666 ?
O3 Mo3 O4 Mo1 -70.34(13) . . . . ?
O4 Mo1 O2 Mo2 -81.74(13) . . . . ?
O4 Mo1 O5 Mo3 13.9(3) . . . 3_666 ?
O4 Mo3 O3 Mo2 77.77(13) . . . . ?
O5 Mo1 O2 Mo2 71.51(13) . . . . ?
O5 Mo3 O3 Mo2 -74.80(13) 3_666 . . . ?
O5 Mo3 O4 Mo1 15.2(3) 3_666 . . . ?
O6 Mo2 O7 Mo1 76.12(13) . . . 3_666 ?
O6 Mo3 O3 Mo2 -6.8(3) 3_666 . . . ?
O6 Mo3 O4 Mo1 82.52(12) 3_666 . . . ?
O7 Mo1 O2 Mo2 -13.5(3) 3_666 . . . ?
O7 Mo1 O5 Mo3 77.79(13) 3_666 . . 3_666 ?
O7 Mo2 O6 Mo3 -71.62(13) . . . 3_666 ?
O8 Mo3 O3 Mo2 -176.52(13) . . . . ?
O8 Mo3 O4 Mo1 -175.21(13) . . . . ?
O9 Mo1 O2 Mo2 176.41(13) . . . . ?
O9 Mo1 O5 Mo3 177.85(13) . . . 3_666 ?
O10 Mo2 O6 Mo3 -177.41(13) . . . 3_666 ?
O10 Mo2 O7 Mo1 -179.39(13) . . . 3_666 ?
N1 C2 C3 C4 169.2(6) . . . . ?
N1 C5 C6 C7 55.7(4) . . . . ?
C1 N1 C2 C3 52.0(5) . . . . ?
C1 N1 C5 C6 69.3(4) . . . . ?
C1 N1 C9 C8 -70.2(4) . . . . ?
C2 N1 C5 C6 -167.8(3) . . . . ?
C2 N1 C9 C8 169.8(3) . . . . ?
C5 N1 C2 C3 -70.3(4) . . . . ?
C5 N1 C9 C8 51.2(5) . . . . ?
C5 C6 C7 C8 -55.7(4) . . . . ?
C5 N1A C2A C3A 52.9(19) . . . . ?
C6 C5 N1A C9 -69.3(11) . . . . ?
C6 C5 N1A C1A 52.6(15) . . . . ?
C6 C5 N1A C2A 166.2(9) . . . . ?
C6 C7 C8 C9 55.1(4) . . . . ?
C7 C8 C9 N1 -54.3(4) . . . . ?
C7 C8 C9 N1A -61.5(8) . . . . ?
C8 C9 N1A C5 68.5(11) . . . . ?
C8 C9 N1A C1A -59.8(14) . . . . ?
C8 C9 N1A C2A -176.7(11) . . . . ?
C9 N1 C2 C3 171.5(3) . . . . ?
C9 N1 C5 C6 -52.1(5) . . . . ?
C9 N1A C2A C3A -64(2) . . . . ?
C1A N1A C2A C3A 176.9(19) . . . . ?
N1A C5 C6 C7 62.5(8) . . . . ?
N1A C2A C3A C4A -169(3) . . . . ?
